data_2214795
loop_
_publ_author_name
'A. Thiruvalluvar'
'A. Thomas Gunaseelan'
'A. Ebenezer Martin'
'K. J. Rajendra Prasad'
'R. J. Butcher'

_publ_section_title
;
 3,9-Dimethyl-10<i>H</i>-isoxazolo[5,4-<i>a</i>]carbazole
;
_journal_coeditor_code LH2462
_journal_issue 8
_journal_name_full 'Acta Crystallographica Section E'
_journal_page_first o3631
_journal_page_last o3631
_journal_paper_doi 10.1107/S1600536807035222
_journal_volume 63
_journal_year 2007
_chemical_formula_iupac 'C15 H12 N2 O'
_chemical_formula_moiety 'C15 H12 N2 O'
_chemical_formula_structural 'C15 H12 N2 O'
_chemical_formula_sum 'C15 H12 N2 O'
_chemical_formula_weight 236.27
_chemical_melting_point 472.0(10)
_chemical_name_common isoxazolocarbazole
_chemical_name_systematic
;
3,9-Dimethyl-10H-isoxazolo[5,4-a]carbazole
;
_space_group_IT_number 15
_symmetry_cell_setting monoclinic
_symmetry_space_group_name_Hall '-I 2ya'
_symmetry_space_group_name_H-M 'I 1 2/a 1'
_atom_sites_solution_hydrogens geom
_atom_sites_solution_primary direct
_atom_sites_solution_secondary difmap
_cell_angle_alpha 90
_cell_angle_beta 93.974(10)
_cell_angle_gamma 90
_cell_formula_units_Z 8
_cell_length_a 23.640(2)
_cell_length_b 5.0840(5)
_cell_length_c 19.2139(19)
_cell_measurement_reflns_used 1857
_cell_measurement_temperature 203(2)
_cell_measurement_theta_max 32.4855
_cell_measurement_theta_min 4.6311
_cell_volume 2303.7(4)
_computing_cell_refinement 'CrysAlis RED (Oxford Diffraction, 2007)'
_computing_data_collection 'CrysAlis CCD (Oxford Diffraction, 2007)'
_computing_data_reduction 'CrysAlis RED'
_computing_molecular_graphics 'ORTEP-3 (Farrugia, 1997)'
_computing_publication_material 'PLATON (Spek, 2003)'
_computing_structure_refinement 'SHELXL97 (Sheldrick, 1997)'
_computing_structure_solution 'SHELXS97 (Sheldrick, 1997)'
_diffrn_ambient_temperature 203(2)
_diffrn_detector_area_resol_mean 10.5081
_diffrn_measured_fraction_theta_full 0.993
_diffrn_measured_fraction_theta_max 0.912
_diffrn_measurement_device_type 'Oxford Diffraction Gemini'
_diffrn_measurement_method '\f and \w'
_diffrn_radiation_monochromator graphite
_diffrn_radiation_source 'fine-focus sealed tube'
_diffrn_radiation_type MoK\a
_diffrn_radiation_wavelength 0.71073
_diffrn_reflns_av_R_equivalents 0.0630
_diffrn_reflns_av_sigmaI/netI 0.2449
_diffrn_reflns_limit_h_max 34
_diffrn_reflns_limit_h_min -35
_diffrn_reflns_limit_k_max 7
_diffrn_reflns_limit_k_min -7
_diffrn_reflns_limit_l_max 28
_diffrn_reflns_limit_l_min -28
_diffrn_reflns_number 9488
_diffrn_reflns_theta_full 25.00
_diffrn_reflns_theta_max 32.51
_diffrn_reflns_theta_min 4.65
_exptl_absorpt_coefficient_mu 0.087
_exptl_absorpt_correction_T_max 1.00000
_exptl_absorpt_correction_T_min 0.64936
_exptl_absorpt_correction_type multi-scan
_exptl_absorpt_process_details '(Crysalis RED; Oxford Diffraction, 2007)'
_exptl_crystal_colour colourless
_exptl_crystal_density_diffrn 1.362
_exptl_crystal_density_method 'not measured'
_exptl_crystal_description needle
_exptl_crystal_F_000 992
_exptl_crystal_size_max 0.43
_exptl_crystal_size_mid 0.35
_exptl_crystal_size_min 0.17
_refine_diff_density_max 0.187
_refine_diff_density_min -0.213
_refine_ls_extinction_method none
_refine_ls_goodness_of_fit_ref 0.795
_refine_ls_hydrogen_treatment mixed
_refine_ls_matrix_type full
_refine_ls_number_parameters 169
_refine_ls_number_reflns 3809
_refine_ls_number_restraints 0
_refine_ls_restrained_S_all 0.795
_refine_ls_R_factor_all 0.1772
_refine_ls_R_factor_gt 0.0474
_refine_ls_shift/su_max 0.000
_refine_ls_shift/su_mean 0.000
_refine_ls_structure_factor_coef Fsqd
_refine_ls_weighting_details 'calc w = 1/[\s^2^(Fo^2^)+(0.0522P)^2^] where P=(Fo^2^+2Fc^2^)/3'
_refine_ls_weighting_scheme calc
_refine_ls_wR_factor_gt 0.0958
_refine_ls_wR_factor_ref 0.1202
_reflns_number_gt 1239
_reflns_number_total 3809
_reflns_threshold_expression I>2\s(I)
_cod_data_source_file lh2462.cif
_cod_data_source_block I
_cod_original_sg_symbol_H-M 'I 2/a'
_cod_database_code 2214795
_cod_database_fobs_code 2214795

loop_
_symmetry_equiv_pos_site_id
_symmetry_equiv_pos_as_xyz
1 x,y,z
2 1/2-x,y,-z
3 -x,-y,-z
4 1/2+x,-y,z
5 1/2+x,1/2+y,1/2+z
6 -x,1/2+y,1/2-z
7 1/2-x,1/2-y,1/2-z
8 x,1/2-y,1/2+z

loop_
_atom_site_aniso_label
_atom_site_aniso_U_11
_atom_site_aniso_U_22
_atom_site_aniso_U_33
_atom_site_aniso_U_12
_atom_site_aniso_U_13
_atom_site_aniso_U_23
O1 0.0344(7) 0.0473(7) 0.0456(7) -0.0078(5) 0.0044(5) -0.0079(6)
N2 0.0345(9) 0.0541(9) 0.0486(9) -0.0051(7) 0.0041(7) 0.0006(8)
N10 0.0386(9) 0.0382(8) 0.0427(9) -0.0007(7) 0.0043(7) -0.0021(7)
C3 0.0375(10) 0.0438(10) 0.0410(10) -0.0076(8) -0.0047(8) 0.0082(8)
C3A 0.0409(10) 0.0369(9) 0.0354(9) -0.0026(8) -0.0050(8) 0.0057(8)
C4 0.0525(12) 0.0426(10) 0.0460(11) -0.0077(9) -0.0049(9) -0.0018(9)
C5 0.0668(13) 0.0373(9) 0.0364(10) 0.0013(9) -0.0033(9) -0.0032(8)
C5A 0.0467(11) 0.0373(9) 0.0320(9) 0.0022(8) -0.0030(8) 0.0035(8)
C5B 0.0510(11) 0.0393(10) 0.0317(9) 0.0096(9) 0.0013(8) 0.0059(8)
C6 0.0639(13) 0.0536(11) 0.0351(10) 0.0164(10) 0.0005(9) -0.0004(9)
C7 0.0636(14) 0.0697(14) 0.0435(11) 0.0262(11) 0.0166(10) 0.0075(11)
C8 0.0457(11) 0.0638(13) 0.0496(12) 0.0135(10) 0.0101(10) 0.0171(11)
C9 0.0415(11) 0.0477(10) 0.0411(10) 0.0078(9) 0.0022(8) 0.0128(9)
C9A 0.0452(11) 0.0397(9) 0.0377(10) 0.0114(9) 0.0074(8) 0.0094(8)
C10A 0.0393(10) 0.0332(9) 0.0374(9) 0.0012(8) 0.0026(8) 0.0023(8)
C10B 0.0472(11) 0.0323(9) 0.0324(9) -0.0007(8) -0.0014(8) -0.0013(8)
C31 0.0473(12) 0.0735(14) 0.0638(13) -0.0156(10) -0.0013(10) 0.0033(11)
C91 0.0431(11) 0.0622(12) 0.0617(13) 0.0042(10) 0.0071(9) 0.0192(11)

loop_
_atom_site_type_symbol
_atom_site_label
_atom_site_fract_x
_atom_site_fract_y
_atom_site_fract_z
_atom_site_U_iso_or_equiv
_atom_site_thermal_displace_type
_atom_site_occupancy
O O1 -0.04155(4) 0.3394(2) 0.47379(6) 0.0424(4) Uani 1.000
N N2 -0.09963(5) 0.2931(3) 0.48477(7) 0.0457(5) Uani 1.000
N N10 0.07711(6) 0.2663(3) 0.40825(8) 0.0398(5) Uani 1.000
C C3 -0.11601(7) 0.0942(3) 0.44424(9) 0.0411(6) Uani 1.000
C C3A -0.07096(7) 0.0021(3) 0.40550(8) 0.0381(5) Uani 1.000
C C4 -0.06581(8) -0.1975(3) 0.35538(9) 0.0474(6) Uani 1.000
C C5 -0.01438(8) -0.2287(3) 0.32738(9) 0.0472(6) Uani 1.000
C C5A 0.03141(7) -0.0642(3) 0.34754(8) 0.0389(6) Uani 1.000
C C5B 0.08782(7) -0.0459(3) 0.32571(8) 0.0407(6) Uani 1.000
C C6 0.11742(8) -0.1786(3) 0.27566(9) 0.0510(7) Uani 1.000
C C7 0.17254(9) -0.1040(4) 0.26672(10) 0.0583(8) Uani 1.000
C C8 0.19864(8) 0.0958(4) 0.30696(10) 0.0527(7) Uani 1.000
C C9 0.17104(7) 0.2330(3) 0.35633(9) 0.0435(6) Uani 1.000
C C9A 0.11525(7) 0.1591(3) 0.36421(8) 0.0407(6) Uani 1.000
C C10A 0.02666(7) 0.1346(3) 0.39816(8) 0.0366(5) Uani 1.000
C C10B -0.02632(7) 0.1618(3) 0.42522(8) 0.0375(6) Uani 1.000
C C31 -0.17529(7) -0.0051(4) 0.44370(10) 0.0618(8) Uani 1.000
C C91 0.19968(7) 0.4476(3) 0.39940(10) 0.0555(7) Uani 1.000
H H4 -0.09673 -0.30622 0.34154 0.0569 Uiso 1.000
H H5 -0.00982 -0.36194 0.29430 0.0566 Uiso 1.000
H H6 0.10015 -0.31494 0.24885 0.0612 Uiso 1.000
H H7 0.19286 -0.18935 0.23293 0.0700 Uiso 1.000
H H8 0.23654 0.13845 0.30015 0.0632 Uiso 1.000
H H10 0.0847(7) 0.403(3) 0.4328(9) 0.047(6) Uiso 1.000
H H31A -0.19423 0.07606 0.48141 0.0926 Uiso 1.000
H H31B -0.17484 -0.19453 0.44984 0.0926 Uiso 1.000
H H31C -0.19542 0.03834 0.39949 0.0926 Uiso 1.000
H H91A 0.23628 0.48590 0.38185 0.0832 Uiso 1.000
H H91B 0.20494 0.39078 0.44762 0.0832 Uiso 1.000
H H91C 0.17631 0.60453 0.39656 0.0832 Uiso 1.000

loop_
_atom_type_symbol
_atom_type_description
_atom_type_scat_dispersion_real
_atom_type_scat_dispersion_imag
_atom_type_scat_source
O O 0.0106 0.0060 'International Tables Vol C Tables 4.2.6.8 and 6.1.1.4'
N N 0.0061 0.0033 'International Tables Vol C Tables 4.2.6.8 and 6.1.1.4'
H H 0.0000 0.0000 'International Tables Vol C Tables 4.2.6.8 and 6.1.1.4'
C C 0.0033 0.0016 'International Tables Vol C Tables 4.2.6.8 and 6.1.1.4'

loop_
_geom_angle_atom_site_label_1
_geom_angle_atom_site_label_2
_geom_angle_atom_site_label_3
_geom_angle
_geom_angle_publ_flag
N2 O1 C10B 107.15(11) no
O1 N2 C3 106.64(12) no
C9A N10 C10A 108.50(14) no
C10A N10 H10 128.7(11) no
C9A N10 H10 122.4(11) no
C3A C3 C31 128.62(15) no
N2 C3 C31 120.14(15) no
N2 C3 C3A 111.24(14) no
C3 C3A C4 134.31(16) no
C3 C3A C10B 104.59(14) no
C4 C3A C10B 121.08(16) no
C3A C4 C5 118.14(16) no
C4 C5 C5A 120.74(15) no
C5 C5A C10A 121.38(15) no
C5B C5A C10A 106.02(14) no
C5 C5A C5B 132.59(15) no
C6 C5B C9A 118.86(15) no
C5A C5B C6 133.71(15) no
C5A C5B C9A 107.39(14) no
C5B C6 C7 118.31(16) no
C6 C7 C8 121.12(18) no
C7 C8 C9 122.56(18) no
C8 C9 C91 122.02(16) no
C8 C9 C9A 115.88(15) no
C9A C9 C91 122.10(15) no
N10 C9A C9 128.38(15) no
N10 C9A C5B 108.37(14) no
C5B C9A C9 123.24(15) no
N10 C10A C10B 133.93(15) no
C5A C10A C10B 116.33(14) no
N10 C10A C5A 109.71(14) no
C3A C10B C10A 122.30(14) no
O1 C10B C3A 110.37(14) no
O1 C10B C10A 127.33(14) no
C3A C4 H4 121.00 no
C5 C4 H4 121.00 no
C4 C5 H5 120.00 no
C5A C5 H5 120.00 no
C5B C6 H6 121.00 no
C7 C6 H6 121.00 no
C6 C7 H7 119.00 no
C8 C7 H7 119.00 no
C7 C8 H8 119.00 no
C9 C8 H8 119.00 no
C3 C31 H31A 109.00 no
C3 C31 H31B 109.00 no
C3 C31 H31C 109.00 no
H31A C31 H31B 109.00 no
H31A C31 H31C 109.00 no
H31B C31 H31C 109.00 no
C9 C91 H91A 109.00 no
C9 C91 H91B 109.00 no
C9 C91 H91C 109.00 no
H91A C91 H91B 109.00 no
H91A C91 H91C 109.00 no
H91B C91 H91C 109.00 no

loop_
_geom_bond_atom_site_label_1
_geom_bond_atom_site_label_2
_geom_bond_distance
_geom_bond_publ_flag
O1 N2 1.4231(15) no
O1 C10B 1.3647(19) no
N2 C3 1.318(2) no
N10 C9A 1.390(2) no
N10 C10A 1.370(2) no
N10 H10 0.852(16) no
C3 C3A 1.420(2) no
C3 C31 1.489(2) no
C3A C10B 1.364(2) no
C3A C4 1.410(2) no
C4 C5 1.372(3) no
C5 C5A 1.401(2) no
C5A C10A 1.413(2) no
C5A C5B 1.428(2) no
C5B C6 1.401(2) no
C5B C9A 1.410(2) no
C6 C7 1.379(3) no
C7 C8 1.394(3) no
C8 C9 1.378(3) no
C9 C91 1.502(2) no
C9 C9A 1.390(2) no
C10A C10B 1.396(2) no
C4 H4 0.9400 no
C5 H5 0.9400 no
C6 H6 0.9400 no
C7 H7 0.9400 no
C8 H8 0.9400 no
C31 H31A 0.9700 no
C31 H31B 0.9700 no
C31 H31C 0.9700 no
C91 H91A 0.9700 no
C91 H91B 0.9700 no
C91 H91C 0.9700 no

loop_
_geom_contact_atom_site_label_1
_geom_contact_atom_site_label_2
_geom_contact_distance
_geom_contact_site_symmetry_2
_geom_contact_publ_flag
O1 N10 3.1753(18) . no
O1 C4 3.297(2) 1_565 no
O1 O1 2.6956(14) 3_566 no
O1 N10 3.1822(19) 3_566 no
O1 H10 2.496(17) 3_566 no
N2 N10 3.062(2) 3_566 no
N10 O1 3.1822(19) 3_566 no
N10 O1 3.1753(18) . no
N10 C3 3.446(2) 3_556 no
N10 N2 3.062(2) 3_566 no
N2 H10 2.223(16) 3_566 no
N10 H91C 2.9300 . no
C3 N10 3.446(2) 3_556 no
C4 O1 3.297(2) 1_545 no
C6 C91 3.522(2) 1_545 no
C6 C9 3.562(2) 1_545 no
C7 C91 3.447(3) 1_545 no
C9 C6 3.562(2) 1_565 no
C10B C10B 3.467(2) 3_556 no
C91 C7 3.447(3) 1_565 no
C91 C6 3.522(2) 1_565 no
C4 H6 2.8700 6_555 no
C5 H5 3.0700 6_555 no
C5A H5 2.9200 6_555 no
C5B H91C 3.0000 1_545 no
C5B H5 3.0000 6_555 no
C6 H91C 2.8500 1_545 no
C6 H4 2.9600 6_555 no
C7 H91C 2.9000 1_545 no
C7 H4 3.0500 6_555 no
C8 H8 2.9700 7_555 no
C8 H31C 3.0500 4_555 no
C8 H91C 3.1000 1_545 no
C31 H91B 2.9800 3_556 no
C91 H10 2.845(17) . no
H4 C6 2.9600 6_545 no
H4 C7 3.0500 6_545 no
H5 C5 3.0700 6_545 no
H5 C5A 2.9200 6_545 no
H5 C5B 3.0000 6_545 no
H6 C4 2.8700 6_545 no
H8 H91A 2.3600 . no
H8 H31C 2.5700 4_555 no
H8 C8 2.9700 7_555 no
H8 H8 2.3600 7_555 no
H10 C91 2.845(17) . no
H10 H91C 2.5400 . no
H10 O1 2.496(17) 3_566 no
H10 N2 2.223(16) 3_566 no
H31B H91B 2.3600 3_556 no
H31C C8 3.0500 4_455 no
H31C H8 2.5700 4_455 no
H91A H8 2.3600 . no
H91B C31 2.9800 3_556 no
H91B H31B 2.3600 3_556 no
H91C N10 2.9300 . no
H91C C5B 3.0000 1_565 no
H91C C6 2.8500 1_565 no
H91C C7 2.9000 1_565 no
H91C C8 3.1000 1_565 no
H91C H10 2.5400 . no

loop_
_geom_hbond_atom_site_label_D
_geom_hbond_atom_site_label_H
_geom_hbond_atom_site_label_A
_geom_hbond_site_symmetry_A
_geom_hbond_distance_DH
_geom_hbond_distance_HA
_geom_hbond_distance_DA
_geom_hbond_angle_DHA
_geom_hbond_publ_flag
N10 H10 O1 3_566 0.852(16) 2.496(17) 3.1822(19) 138.2(14) yes
N10 H10 N2 3_566 0.852(16) 2.223(16) 3.062(2) 168.0(16) yes

loop_
_geom_torsion_atom_site_label_1
_geom_torsion_atom_site_label_2
_geom_torsion_atom_site_label_3
_geom_torsion_atom_site_label_4
_geom_torsion
_geom_torsion_publ_flag
C10B O1 N2 C3 0.70(16) no
N2 O1 C10B C3A -1.06(16) no
N2 O1 C10B C10A 179.77(15) no
O1 N2 C3 C3A -0.11(18) no
O1 N2 C3 C31 179.71(14) no
C10A N10 C9A C5B -0.18(18) no
C10A N10 C9A C9 179.22(16) no
C9A N10 C10A C5A 0.69(18) no
C9A N10 C10A C10B -177.19(17) no
N2 C3 C3A C4 -179.01(17) no
N2 C3 C3A C10B -0.53(19) no
C31 C3 C3A C4 1.2(3) no
C31 C3 C3A C10B 179.68(17) no
C3 C3A C4 C5 178.94(17) no
C10B C3A C4 C5 0.6(2) no
C3 C3A C10B O1 0.97(17) no
C3 C3A C10B C10A -179.81(15) no
C4 C3A C10B O1 179.71(14) no
C4 C3A C10B C10A -1.1(2) no
C3A C4 C5 C5A -0.8(2) no
C4 C5 C5A C5B -177.42(17) no
C4 C5 C5A C10A 1.4(2) no
C5 C5A C5B C6 1.9(3) no
C5 C5A C5B C9A 179.71(17) no
C10A C5A C5B C6 -177.00(17) no
C10A C5A C5B C9A 0.78(17) no
C5 C5A C10A N10 -179.98(15) no
C5 C5A C10A C10B -1.7(2) no
C5B C5A C10A N10 -0.91(18) no
C5B C5A C10A C10B 177.39(14) no
C5A C5B C6 C7 178.20(18) no
C9A C5B C6 C7 0.6(2) no
C5A C5B C9A N10 -0.39(18) no
C5A C5B C9A C9 -179.83(15) no
C6 C5B C9A N10 177.79(14) no
C6 C5B C9A C9 -1.7(2) no
C5B C6 C7 C8 0.9(3) no
C6 C7 C8 C9 -1.4(3) no
C7 C8 C9 C9A 0.4(3) no
C7 C8 C9 C91 179.92(18) no
C8 C9 C9A N10 -178.21(17) no
C8 C9 C9A C5B 1.1(2) no
C91 C9 C9A N10 2.3(3) no
C91 C9 C9A C5B -178.37(15) no
N10 C10A C10B O1 -1.6(3) no
N10 C10A C10B C3A 179.33(17) no
C5A C10A C10B O1 -179.37(14) no
C5A C10A C10B C3A 1.6(2) no

loop_
_cod_related_entry_id
_cod_related_entry_database
_cod_related_entry_code
1 ChemSpider 21123810
